data_4326183
loop_
_publ_author_name
'Thomas Z\"oller'
'Ljuba Iovkova-Berends'
'Thorsten Berends'
'Christina Dietz'
'Gerrit Bradtm\"oller'
'Klaus Jurkschat'

_publ_contact_author 'Christina Dietz'
_publ_contact_author_email christina.dietz@tu-dortmund.de
_publ_section_title
;
 Intramolecular N\\rightarrowSn Coordination in Tin(II) and Tin(IV)
 Compounds Based on Enantiopure Ephedrine Derivatives
;
_journal_name_full 'Inorganic Chemistry'
_journal_page_first 8645
_journal_page_last 8653
_journal_paper_doi 10.1021/ic201203u
_journal_volume 50
_journal_year 2011
_chemical_formula_moiety 'C22 H32 N2 O2'
_chemical_formula_sum 'C22 H32 N2 O2'
_chemical_formula_weight 356.50
_chemical_name_common N,N'-ethylenebis-(1R,2S)-ephedrine
_space_group_IT_number 19
_symmetry_cell_setting orthorhombic
_symmetry_space_group_name_Hall 'P 2ac 2ab'
_symmetry_space_group_name_H-M 'P 21 21 21'
_cell_angle_alpha 90.00
_cell_angle_beta 90.00
_cell_angle_gamma 90.00
_cell_formula_units_Z 4
_cell_length_a 7.0717(2)
_cell_length_b 13.6182(4)
_cell_length_c 21.1941(7)
_cell_measurement_reflns_used 38273
_cell_measurement_temperature 173(2)
_cell_measurement_theta_max 25.50
_cell_measurement_theta_min 2.44
_cell_volume 2041.07(11)
_diffrn_measured_fraction_theta_full 0.999
_diffrn_measured_fraction_theta_max 0.999
_diffrn_measurement_device 'Xcalibur2 CCD Diffractometer'
_diffrn_radiation_type MoK\a
_diffrn_reflns_theta_full 25.50
_exptl_crystal_colour colourless
_exptl_crystal_density_diffrn 1.160
_refine_diff_density_max 0.087
_refine_diff_density_min -0.145
_refine_diff_density_rms 0.027
_refine_ls_abs_structure_details 'Flack H D (1983), Acta Cryst. A39, 876-881'
_refine_ls_abs_structure_Flack 0.5(9)
_refine_ls_goodness_of_fit_ref 0.910
_refine_ls_number_parameters 245
_refine_ls_number_reflns 3799
_refine_ls_number_restraints 0
_refine_ls_restrained_S_all 0.910
_refine_ls_R_factor_all 0.0404
_refine_ls_R_factor_gt 0.0297
_refine_ls_shift/su_max 0.000
_refine_ls_shift/su_mean 0.000
_refine_ls_wR_factor_gt 0.0607
_refine_ls_wR_factor_ref 0.0623
_cod_data_source_file ic201203u_si_001_1.cif
_cod_data_source_block compound1
_cod_database_code 4326183

loop_
_symmetry_equiv_pos_as_xyz
'x, y, z'
'-x+1/2, -y, z+1/2'
'-x, y+1/2, -z+1/2'
'x+1/2, -y+1/2, -z'

loop_
_atom_site_label
_atom_site_type_symbol
_atom_site_fract_x
_atom_site_fract_y
_atom_site_fract_z
_atom_site_U_iso_or_equiv
_atom_site_adp_type
_atom_site_occupancy
_atom_site_symmetry_multiplicity
_atom_site_calc_flag
_atom_site_refinement_flags
O11 O 0.90087(14) 0.42173(6) -0.00467(4) 0.0386(2) Uani 1 1 d .
H11A H 0.957(2) 0.3915(10) 0.0296(7) 0.050 Uiso 1 1 d .
O20 O 0.80584(14) 0.39808(7) 0.17625(4) 0.0378(3) Uani 1 1 d .
H20A H 0.846(2) 0.4388(11) 0.1501(7) 0.050 Uiso 1 1 d .
N14 N 0.96636(15) 0.54811(7) 0.10093(5) 0.0313(3) Uani 1 1 d .
N17 N 1.11042(15) 0.33980(7) 0.09286(5) 0.0298(3) Uani 1 1 d .
C12 C 0.7655(2) 0.49297(9) 0.01275(6) 0.0326(3) Uani 1 1 d .
H12A H 0.6772 0.4629 0.0426 0.039 Uiso 1 1 calc R
C13 C 0.8587(2) 0.58218(9) 0.04515(6) 0.0336(3) Uani 1 1 d .
H13A H 0.7557 0.6235 0.0610 0.040 Uiso 1 1 calc R
C14 C 0.9647(2) 0.62097(10) 0.15197(6) 0.0408(4) Uani 1 1 d .
H14A H 1.0310 0.5952 0.1879 0.061 Uiso 1 1 calc R
H14B H 0.8364 0.6353 0.1635 0.061 Uiso 1 1 calc R
H14C H 1.0256 0.6800 0.1379 0.061 Uiso 1 1 calc R
C15 C 1.16406(19) 0.51691(9) 0.08862(6) 0.0358(3) Uani 1 1 d .
H15A H 1.2505 0.5681 0.1021 0.043 Uiso 1 1 calc R
H15B H 1.1818 0.5064 0.0437 0.043 Uiso 1 1 calc R
C16 C 1.2066(2) 0.42301(10) 0.12404(6) 0.0353(3) Uani 1 1 d .
H16A H 1.3419 0.4116 0.1247 0.042 Uiso 1 1 calc R
H16B H 1.1630 0.4287 0.1673 0.042 Uiso 1 1 calc R
C17 C 1.2414(2) 0.29103(10) 0.04945(7) 0.0436(4) Uani 1 1 d .
H17A H 1.2963 0.3389 0.0217 0.065 Uiso 1 1 calc R
H17B H 1.1741 0.2430 0.0251 0.065 Uiso 1 1 calc R
H17C H 1.3397 0.2593 0.0731 0.065 Uiso 1 1 calc R
C18 C 1.0167(2) 0.26846(9) 0.13528(6) 0.0315(3) Uani 1 1 d .
H18A H 1.0052 0.2073 0.1112 0.038 Uiso 1 1 calc R
C19 C 0.81247(19) 0.30303(9) 0.14900(6) 0.0317(3) Uani 1 1 d .
H19A H 0.7444 0.3056 0.1088 0.038 Uiso 1 1 calc R
C21 C 0.6563(2) 0.52246(9) -0.04559(6) 0.0341(3) Uani 1 1 d .
C22 C 0.7132(2) 0.49220(9) -0.10484(6) 0.0417(4) Uani 1 1 d .
H22A H 0.8160 0.4501 -0.1089 0.050 Uiso 1 1 calc R
C23 C 0.6184(3) 0.52401(11) -0.15819(7) 0.0525(4) Uani 1 1 d .
H23A H 0.6579 0.5033 -0.1979 0.063 Uiso 1 1 calc R
C24 C 0.4667(3) 0.58588(12) -0.15278(8) 0.0565(5) Uani 1 1 d .
H24A H 0.4040 0.6075 -0.1888 0.068 Uiso 1 1 calc R
C25 C 0.4071(2) 0.61594(12) -0.09429(9) 0.0558(5) Uani 1 1 d .
H25A H 0.3033 0.6575 -0.0906 0.067 Uiso 1 1 calc R
C26 C 0.5013(2) 0.58444(10) -0.04098(7) 0.0442(4) Uani 1 1 d .
H26A H 0.4604 0.6051 -0.0014 0.053 Uiso 1 1 calc R
C27 C 0.9714(2) 0.64499(10) -0.00115(7) 0.0457(4) Uani 1 1 d .
H27A H 1.0517 0.6891 0.0218 0.069 Uiso 1 1 calc R
H27B H 0.8859 0.6821 -0.0270 0.069 Uiso 1 1 calc R
H27C H 1.0475 0.6033 -0.0274 0.069 Uiso 1 1 calc R
C31 C 0.70862(18) 0.23225(10) 0.19183(6) 0.0338(3) Uani 1 1 d .
C32 C 0.64902(19) 0.25963(11) 0.25143(6) 0.0384(3) Uani 1 1 d .
H32A H 0.6695 0.3235 0.2654 0.046 Uiso 1 1 calc R
C33 C 0.5591(2) 0.19279(12) 0.29050(7) 0.0478(4) Uani 1 1 d .
H33A H 0.5182 0.2124 0.3303 0.057 Uiso 1 1 calc R
C34 C 0.5299(2) 0.09785(12) 0.27101(8) 0.0509(4) Uani 1 1 d .
H34A H 0.4717 0.0528 0.2976 0.061 Uiso 1 1 calc R
C35 C 0.5878(2) 0.07017(12) 0.21156(9) 0.0526(4) Uani 1 1 d .
H35A H 0.5673 0.0062 0.1978 0.063 Uiso 1 1 calc R
C36 C 0.6755(2) 0.13634(10) 0.17236(7) 0.0452(4) Uani 1 1 d .
H36A H 0.7133 0.1167 0.1323 0.054 Uiso 1 1 calc R
C37 C 1.1290(2) 0.24324(10) 0.19439(6) 0.0405(4) Uani 1 1 d .
H37A H 1.2582 0.2306 0.1832 0.061 Uiso 1 1 calc R
H37B H 1.0758 0.1859 0.2139 0.061 Uiso 1 1 calc R
H37C H 1.1237 0.2973 0.2234 0.061 Uiso 1 1 calc R

loop_
_atom_site_aniso_label
_atom_site_aniso_U_11
_atom_site_aniso_U_22
_atom_site_aniso_U_33
_atom_site_aniso_U_23
_atom_site_aniso_U_13
_atom_site_aniso_U_12
O11 0.0532(6) 0.0287(5) 0.0341(5) -0.0057(5) -0.0067(5) 0.0063(5)
O20 0.0433(6) 0.0312(5) 0.0388(6) -0.0015(4) 0.0111(5) -0.0005(5)
N14 0.0349(6) 0.0287(6) 0.0301(6) -0.0082(5) 0.0026(6) -0.0009(5)
N17 0.0336(6) 0.0297(6) 0.0261(6) -0.0063(5) 0.0029(6) 0.0009(5)
C12 0.0399(8) 0.0260(7) 0.0318(8) 0.0010(6) 0.0052(7) -0.0040(6)
C13 0.0377(8) 0.0257(7) 0.0375(8) -0.0037(6) 0.0085(7) -0.0015(6)
C14 0.0443(9) 0.0395(8) 0.0387(8) -0.0128(7) 0.0032(8) -0.0029(7)
C15 0.0348(8) 0.0361(8) 0.0364(8) -0.0092(6) 0.0069(7) -0.0089(7)
C16 0.0301(7) 0.0402(8) 0.0356(7) -0.0088(7) 0.0017(6) -0.0011(7)
C17 0.0492(9) 0.0431(8) 0.0384(8) -0.0060(7) 0.0107(7) 0.0071(7)
C18 0.0361(8) 0.0275(7) 0.0307(7) -0.0031(6) -0.0008(6) 0.0020(6)
C19 0.0347(8) 0.0304(7) 0.0301(7) -0.0008(6) -0.0038(7) 0.0021(7)
C21 0.0396(8) 0.0254(7) 0.0371(8) 0.0050(6) 0.0026(7) -0.0079(7)
C22 0.0552(10) 0.0323(8) 0.0377(9) 0.0009(7) -0.0049(8) -0.0029(7)
C23 0.0749(12) 0.0433(9) 0.0394(9) 0.0041(8) -0.0090(9) -0.0115(10)
C24 0.0581(12) 0.0555(11) 0.0559(11) 0.0266(9) -0.0173(10) -0.0143(10)
C25 0.0379(9) 0.0581(10) 0.0715(12) 0.0297(10) 0.0034(10) -0.0009(8)
C26 0.0426(9) 0.0440(8) 0.0459(9) 0.0129(8) 0.0086(7) -0.0019(8)
C27 0.0536(10) 0.0361(8) 0.0473(9) 0.0042(7) 0.0016(9) -0.0116(8)
C31 0.0257(7) 0.0368(8) 0.0388(8) 0.0055(7) -0.0061(7) 0.0008(7)
C32 0.0310(8) 0.0457(8) 0.0385(8) 0.0052(7) -0.0031(7) -0.0027(7)
C33 0.0341(9) 0.0657(11) 0.0437(8) 0.0140(9) 0.0009(8) -0.0002(8)
C34 0.0294(9) 0.0528(11) 0.0705(12) 0.0288(9) -0.0017(8) -0.0019(8)
C35 0.0381(9) 0.0384(9) 0.0814(12) 0.0107(9) -0.0036(9) -0.0026(8)
C36 0.0416(9) 0.0401(9) 0.0540(10) 0.0014(8) 0.0036(8) -0.0011(8)
C37 0.0403(8) 0.0447(8) 0.0366(8) 0.0026(7) -0.0035(7) 0.0044(7)

loop_
_geom_angle_atom_site_label_1
_geom_angle_atom_site_label_2
_geom_angle_atom_site_label_3
_geom_angle
C14 N14 C13 111.86(10)
C14 N14 C15 109.31(11)
C13 N14 C15 115.70(10)
C17 N17 C16 109.74(10)
C17 N17 C18 111.53(10)
C16 N17 C18 115.96(9)
O11 C12 C21 108.37(10)
O11 C12 C13 111.59(11)
C21 C12 C13 111.90(10)
N14 C13 C27 114.86(11)
N14 C13 C12 109.15(10)
C27 C13 C12 112.20(11)
N14 C15 C16 109.99(11)
N17 C16 C15 109.57(10)
N17 C18 C37 114.48(12)
N17 C18 C19 109.42(10)
C37 C18 C19 113.64(11)
O20 C19 C31 108.71(10)
O20 C19 C18 112.66(11)
C31 C19 C18 111.83(10)
C22 C21 C26 118.41(13)
C22 C21 C12 121.00(13)
C26 C21 C12 120.53(13)
C21 C22 C23 120.54(15)
C24 C23 C22 120.25(16)
C23 C24 C25 120.00(15)
C24 C25 C26 119.92(16)
C25 C26 C21 120.88(14)
C32 C31 C36 118.26(13)
C32 C31 C19 121.59(12)
C36 C31 C19 120.14(12)
C31 C32 C33 120.58(14)
C34 C33 C32 120.53(15)
C33 C34 C35 119.24(15)
C36 C35 C34 120.52(15)
C35 C36 C31 120.87(14)

loop_
_geom_bond_atom_site_label_1
_geom_bond_atom_site_label_2
_geom_bond_distance
O11 C12 1.4118(16)
O20 C19 1.4181(14)
N14 C14 1.4678(15)
N14 C13 1.4807(16)
N14 C15 1.4843(17)
N17 C17 1.4649(16)
N17 C16 1.4775(16)
N17 C18 1.4804(16)
C12 C21 1.5123(19)
C12 C13 1.5433(17)
C13 C27 1.5264(18)
C15 C16 1.5129(18)
C18 C37 1.5225(18)
C18 C19 1.5466(19)
C19 C31 1.5142(18)
C21 C22 1.3816(19)
C21 C26 1.3865(19)
C22 C23 1.384(2)
C23 C24 1.369(2)
C24 C25 1.372(2)
C25 C26 1.380(2)
C31 C32 1.3828(19)
C31 C36 1.3895(18)
C32 C33 1.3852(19)
C33 C34 1.373(2)
C34 C35 1.377(2)
C35 C36 1.374(2)

loop_
_geom_hbond_atom_site_label_D
_geom_hbond_atom_site_label_H
_geom_hbond_atom_site_label_A
_geom_hbond_distance_DH
_geom_hbond_distance_HA
_geom_hbond_distance_DA
_geom_hbond_angle_DHA
O11 H11A N17 0.925(15) 1.863(15) 2.7773(14) 169.6(14)
O20 H20A N14 0.835(15) 2.005(15) 2.8304(14) 169.5(15)

loop_
_geom_torsion_atom_site_label_1
_geom_torsion_atom_site_label_2
_geom_torsion_atom_site_label_3
_geom_torsion_atom_site_label_4
_geom_torsion
C14 N14 C13 C27 86.10(13)
C15 N14 C13 C27 -39.95(15)
C14 N14 C13 C12 -146.90(11)
C15 N14 C13 C12 87.05(12)
O11 C12 C13 N14 -57.20(13)
C21 C12 C13 N14 -178.82(10)
O11 C12 C13 C27 71.30(14)
C21 C12 C13 C27 -50.32(16)
C14 N14 C15 C16 96.10(12)
C13 N14 C15 C16 -136.57(10)
C17 N17 C16 C15 95.44(12)
C18 N17 C16 C15 -137.09(11)
N14 C15 C16 N17 73.62(13)
C17 N17 C18 C37 85.44(13)
C16 N17 C18 C37 -41.14(15)
C17 N17 C18 C19 -145.69(11)
C16 N17 C18 C19 87.74(13)
N17 C18 C19 O20 -57.71(13)
C37 C18 C19 O20 71.63(13)
N17 C18 C19 C31 179.49(10)
C37 C18 C19 C31 -51.17(15)
O11 C12 C21 C22 -9.51(16)
C13 C12 C21 C22 113.95(13)
O11 C12 C21 C26 173.53(11)
C13 C12 C21 C26 -63.01(16)
C26 C21 C22 C23 0.62(19)
C12 C21 C22 C23 -176.41(13)
C21 C22 C23 C24 -0.1(2)
C22 C23 C24 C25 -0.5(2)
C23 C24 C25 C26 0.6(2)
C24 C25 C26 C21 0.0(2)
C22 C21 C26 C25 -0.6(2)
C12 C21 C26 C25 176.47(13)
O20 C19 C31 C32 -9.26(17)
C18 C19 C31 C32 115.76(13)
O20 C19 C31 C36 172.53(12)
C18 C19 C31 C36 -62.45(16)
C36 C31 C32 C33 0.1(2)
C19 C31 C32 C33 -178.12(12)
C31 C32 C33 C34 0.9(2)
C32 C33 C34 C35 -1.3(2)
C33 C34 C35 C36 0.7(2)
C34 C35 C36 C31 0.3(2)
C32 C31 C36 C35 -0.7(2)
C19 C31 C36 C35 177.56(13)
